data_4302746
loop_
_publ_author_name
'Biplab Biswas'
'Ulrich Pieper'
'Thomas Weyherm\"uller'
'Phalguni Chaudhuri'

_publ_section_title
;
Polynuclear Nickel(II) Complexes: A Magnetostructural Study of NiII4,
NiII6, and NiII9 Species with Oxime Ligands
;
_journal_name_full 'Inorganic Chemistry'
_journal_page_first 6781
_journal_page_last 6793
_journal_paper_doi 10.1021/ic9007608
_journal_volume 48
_journal_year 2009
_chemical_formula_moiety 'C51 H69 N30 Ni6 O13, 3(Cl O4), 2(H2 O)'
_chemical_formula_sum 'C51 H73 Cl3 N30 Ni6 O27'
_chemical_formula_weight 1997.00
_chemical_name_systematic
; 
 ? 
;
_space_group_IT_number 2
_symmetry_cell_setting triclinic
_symmetry_space_group_name_Hall '-P 1'
_symmetry_space_group_name_H-M 'P -1'
_atom_sites_solution_hydrogens geom
_atom_sites_solution_primary direct
_atom_sites_solution_secondary difmap
_audit_creation_method SHELXL-97
_cell_angle_alpha 90.848(3)
_cell_angle_beta 92.412(3)
_cell_angle_gamma 94.460(3)
_cell_formula_units_Z 2
_cell_length_a 13.9793(7)
_cell_length_b 15.2739(8)
_cell_length_c 20.9404(13)
_cell_measurement_temperature 100(2)
_cell_volume 4452.9(4)
_computing_cell_refinement 'Nonius Collect Software'
_computing_data_collection 'Nonius Collect Software'
_computing_data_reduction 'Nonius Collect Software'
_computing_structure_refinement 'SHELXL-97 (Sheldrick, 1997)'
_computing_structure_solution 'SHELXS-97 (Sheldrick, 1990)'
_diffrn_ambient_temperature 100(2)
_diffrn_measured_fraction_theta_full 0.978
_diffrn_measured_fraction_theta_max 0.978
_diffrn_measurement_device_type 'Bruker-Nonius KappaCCD'
_diffrn_radiation_monochromator graphite
_diffrn_radiation_source 'rotating anode'
_diffrn_radiation_type MoK\a
_diffrn_radiation_wavelength 0.71073
_diffrn_reflns_av_R_equivalents 0.0703
_diffrn_reflns_av_sigmaI/netI 0.0673
_diffrn_reflns_limit_h_max 15
_diffrn_reflns_limit_h_min -14
_diffrn_reflns_limit_k_max 16
_diffrn_reflns_limit_k_min -16
_diffrn_reflns_limit_l_max 22
_diffrn_reflns_limit_l_min -22
_diffrn_reflns_number 44220
_diffrn_reflns_theta_full 22.50
_diffrn_reflns_theta_max 22.50
_diffrn_reflns_theta_min 2.92
_exptl_absorpt_coefficient_mu 1.417
_exptl_absorpt_correction_T_max 0.9325
_exptl_absorpt_correction_T_min 0.8155
_exptl_absorpt_correction_type multi-scan
_exptl_crystal_density_diffrn 1.489
_exptl_crystal_density_method 'not measured'
_exptl_crystal_F_000 2048
_exptl_crystal_size_max 0.15
_exptl_crystal_size_mid 0.11
_exptl_crystal_size_min 0.05
_platon_squeeze_details
;
;
_refine_diff_density_max 1.284
_refine_diff_density_min -0.911
_refine_diff_density_rms 0.096
_refine_ls_extinction_method none
_refine_ls_goodness_of_fit_ref 1.128
_refine_ls_hydrogen_treatment mixed
_refine_ls_matrix_type full
_refine_ls_number_parameters 1041
_refine_ls_number_reflns 11392
_refine_ls_number_restraints 32
_refine_ls_restrained_S_all 1.128
_refine_ls_R_factor_all 0.1241
_refine_ls_R_factor_gt 0.0922
_refine_ls_shift/su_max 0.001
_refine_ls_shift/su_mean 0.000
_refine_ls_structure_factor_coef Fsqd
_refine_ls_weighting_details 'calc w=1/[\s^2^(Fo^2^)+(0.0813P)^2^+24.7667P] where P=(Fo^2^+2Fc^2^)/3'
_refine_ls_weighting_scheme calc
_refine_ls_wR_factor_gt 0.1991
_refine_ls_wR_factor_ref 0.2160
_reflns_number_gt 8658
_reflns_number_total 11392
_reflns_threshold_expression >2sigma(I)
_cod_data_source_file ic9007608_si_002_3.cif
_cod_data_source_block 3
_cod_depositor_comments
;
The following automatic conversions were performed:
'_exptl_absorpt_correction_type' value 'Multi-Scan' changed to
'multi-scan' according to
'/home/saulius/struct/CIF-dictionaries/cif_core.dic' dictionary named
'cif_core.dic' version 2.4.1 from 2010-06-29.

Automatic conversion script
Id: cif_fix_enum 1527 2010-12-29 10:47:43Z saulius 
;
_cod_database_code 4302746

loop_
_symmetry_equiv_pos_as_xyz
'x, y, z'
'-x, -y, -z'

loop_
_atom_site_label
_atom_site_type_symbol
_atom_site_fract_x
_atom_site_fract_y
_atom_site_fract_z
_atom_site_U_iso_or_equiv
_atom_site_adp_type
_atom_site_occupancy
_atom_site_symmetry_multiplicity
_atom_site_calc_flag
_atom_site_refinement_flags
_atom_site_disorder_assembly
_atom_site_disorder_group
Ni1 Ni 0.03815(9) 0.00532(8) 0.71474(6) 0.0487(4) Uani 1 1 d . . .
Ni2 Ni -0.03535(9) 0.22498(9) 0.86779(6) 0.0522(4) Uani 1 1 d . . .
Ni3 Ni 0.18252(9) 0.16307(9) 0.80884(6) 0.0479(4) Uani 1 1 d . . .
Ni4 Ni 0.41925(9) 0.17718(9) 0.85870(6) 0.0552(4) Uani 1 1 d . . .
Ni5 Ni 0.21307(8) 0.27775(8) 0.69209(6) 0.0453(4) Uani 1 1 d . . .
Ni6 Ni 0.21546(8) 0.35611(8) 0.53166(6) 0.0445(4) Uani 1 1 d . . .
O1 O 0.2073(4) 0.1460(4) 0.7153(3) 0.0447(16) Uani 1 1 d . . .
N2 N 0.1537(5) 0.0835(5) 0.6818(4) 0.046(2) Uani 1 1 d . . .
C3 C 0.1720(7) 0.0673(6) 0.6237(5) 0.045(2) Uani 1 1 d . . .
H3 H 0.2213 0.1005 0.6027 0.054 Uiso 1 1 calc R . .
C4 C 0.1151(7) -0.0029(7) 0.5919(5) 0.049(3) Uani 1 1 d . . .
N5 N 0.0483(6) -0.0521(6) 0.6254(4) 0.055(2) Uani 1 1 d . . .
C6 C 0.0111(8) -0.1136(7) 0.5822(6) 0.058(3) Uani 1 1 d . . .
H6 H -0.0371 -0.1585 0.5914 0.070 Uiso 1 1 calc R . .
C7 C 0.0494(9) -0.1042(8) 0.5256(6) 0.068(3) Uani 1 1 d . . .
H7 H 0.0338 -0.1395 0.4884 0.082 Uiso 1 1 calc R . .
N8 N 0.1170(7) -0.0324(6) 0.5316(4) 0.060(2) Uani 1 1 d . . .
C9 C 0.1780(8) 0.0053(8) 0.4829(5) 0.069(3) Uani 1 1 d . . .
H9A H 0.1652 -0.0281 0.4427 0.104 Uiso 1 1 calc R . .
H9B H 0.2456 0.0028 0.4968 0.104 Uiso 1 1 calc R . .
H9C H 0.1645 0.0666 0.4764 0.104 Uiso 1 1 calc R . .
O11 O -0.0599(5) 0.1587(4) 0.6377(3) 0.0538(18) Uani 1 1 d . . .
H11 H -0.0017 0.1737 0.6326 0.081 Uiso 1 1 calc R . .
N12 N -0.0672(6) 0.0893(5) 0.6774(4) 0.047(2) Uani 1 1 d . . .
C13 C -0.1516(7) 0.0684(6) 0.6949(4) 0.045(2) Uani 1 1 d . . .
H13 H -0.2042 0.1017 0.6835 0.054 Uiso 1 1 calc R . .
C14 C -0.1626(7) -0.0086(6) 0.7331(5) 0.049(3) Uani 1 1 d . . .
N15 N -0.0899(6) -0.0585(5) 0.7421(4) 0.051(2) Uani 1 1 d . . .
C16 C -0.1232(9) -0.1271(8) 0.7804(5) 0.069(3) Uani 1 1 d . . .
H16 H -0.0873 -0.1736 0.7955 0.083 Uiso 1 1 calc R . .
C17 C -0.2161(9) -0.1155(8) 0.7924(5) 0.068(3) Uani 1 1 d . . .
H17 H -0.2565 -0.1526 0.8176 0.081 Uiso 1 1 calc R . .
N18 N -0.2416(6) -0.0424(6) 0.7626(4) 0.055(2) Uani 1 1 d . . .
C19 C -0.3329(8) -0.0039(8) 0.7640(6) 0.076(4) Uani 1 1 d . . .
H19A H -0.3777 -0.0416 0.7882 0.114 Uiso 1 1 calc R . .
H19B H -0.3591 0.0014 0.7202 0.114 Uiso 1 1 calc R . .
H19C H -0.3237 0.0544 0.7845 0.114 Uiso 1 1 calc R . .
O21 O 0.0578(4) 0.0862(4) 0.7932(3) 0.0492(17) Uani 1 1 d . . .
N22 N -0.0042(6) 0.1000(5) 0.8394(4) 0.050(2) Uani 1 1 d . . .
C23 C -0.0331(7) 0.0356(7) 0.8741(5) 0.053(3) Uani 1 1 d . . .
H23 H -0.0187 -0.0233 0.8664 0.063 Uiso 1 1 calc R . .
C24 C -0.0890(7) 0.0613(9) 0.9253(5) 0.057(3) Uani 1 1 d . . .
N25 N -0.1035(6) 0.1442(7) 0.9371(4) 0.056(2) Uani 1 1 d . . .
C26 C -0.1488(8) 0.1461(10) 0.9943(6) 0.072(3) Uani 1 1 d . . .
H26 H -0.1687 0.1971 1.0149 0.086 Uiso 1 1 calc R . .
C27 C -0.1604(9) 0.0632(11) 1.0162(6) 0.076(4) Uani 1 1 d . . .
H27 H -0.1889 0.0461 1.0550 0.092 Uiso 1 1 calc R . .
N28 N -0.1241(6) 0.0085(7) 0.9730(4) 0.063(3) Uani 1 1 d . . .
C29 C -0.1235(8) -0.0861(8) 0.9752(6) 0.078(4) Uani 1 1 d . . .
H29A H -0.0925 -0.1076 0.9376 0.117 Uiso 1 1 calc R . .
H29B H -0.1896 -0.1125 0.9756 0.117 Uiso 1 1 calc R . .
H29C H -0.0879 -0.1023 1.0140 0.117 Uiso 1 1 calc R . .
O31 O 0.1256(4) 0.2801(4) 0.7765(3) 0.0468(16) Uani 1 1 d . . .
N32 N 0.0300(6) 0.2753(5) 0.7850(4) 0.046(2) Uani 1 1 d . . .
C33 C -0.0295(7) 0.3012(6) 0.7419(5) 0.046(3) Uani 1 1 d . . .
H33 H -0.0091 0.3298 0.7042 0.056 Uiso 1 1 calc R . .
C34 C -0.1281(7) 0.2837(6) 0.7552(4) 0.045(2) Uani 1 1 d . . .
N35 N -0.1530(6) 0.2443(6) 0.8090(4) 0.053(2) Uani 1 1 d . . .
C36 C -0.2516(7) 0.2360(7) 0.8067(5) 0.057(3) Uani 1 1 d . . .
H36 H -0.2906 0.2102 0.8386 0.068 Uiso 1 1 calc R . .
C37 C -0.2837(8) 0.2701(8) 0.7527(6) 0.066(3) Uani 1 1 d . . .
H37 H -0.3492 0.2718 0.7389 0.079 Uiso 1 1 calc R . .
N38 N -0.2065(6) 0.3019(5) 0.7206(4) 0.052(2) Uani 1 1 d . . .
C39 C -0.2087(8) 0.3410(8) 0.6583(5) 0.066(3) Uani 1 1 d . . .
H39A H -0.2755 0.3460 0.6436 0.099 Uiso 1 1 calc R . .
H39B H -0.1775 0.3041 0.6280 0.099 Uiso 1 1 calc R . .
H39C H -0.1746 0.3996 0.6609 0.099 Uiso 1 1 calc R . .
O41 O 0.1715(5) 0.1937(5) 0.9033(3) 0.0565(19) Uani 1 1 d . . .
N42 N 0.0966(7) 0.2374(6) 0.9171(4) 0.056(2) Uani 1 1 d . . .
C43 C 0.1023(9) 0.2901(8) 0.9660(6) 0.065(3) Uani 1 1 d . . .
H43 H 0.1571 0.2974 0.9945 0.077 Uiso 1 1 calc R . .
C44 C 0.0194(11) 0.3360(9) 0.9735(6) 0.072(3) Uani 1 1 d . . .
N45 N -0.0516(7) 0.3337(6) 0.9278(5) 0.070(3) Uani 1 1 d . . .
C46 C -0.1246(12) 0.3792(10) 0.9490(8) 0.094(4) Uani 1 1 d . . .
H46 H -0.1841 0.3870 0.9269 0.113 Uiso 1 1 calc R . .
C47 C -0.0945(13) 0.4117(9) 1.0091(8) 0.097(5) Uani 1 1 d . . .
H47 H -0.1293 0.4470 1.0362 0.117 Uiso 1 1 calc R . .
N48 N -0.0056(10) 0.3838(8) 1.0223(6) 0.096(4) Uani 1 1 d . . .
C49 C 0.0501(13) 0.3996(11) 1.0847(7) 0.120(6) Uani 1 1 d . . .
H49A H 0.0160 0.4382 1.1122 0.180 Uiso 1 1 calc R . .
H49B H 0.1140 0.4276 1.0769 0.180 Uiso 1 1 calc R . .
H49C H 0.0568 0.3435 1.1059 0.180 Uiso 1 1 calc R . .
O51 O 0.2403(5) 0.0498(4) 0.8348(3) 0.0592(19) Uani 1 1 d . . .
N52 N 0.3322(6) 0.0597(6) 0.8556(4) 0.055(2) Uani 1 1 d . . .
C53 C 0.3741(8) -0.0070(8) 0.8752(5) 0.059(3) Uani 1 1 d . . .
H53 H 0.3441 -0.0650 0.8733 0.071 Uiso 1 1 calc R . .
C54 C 0.4703(8) 0.0135(9) 0.9005(5) 0.065(3) Uani 1 1 d . . .
N55 N 0.5115(6) 0.0937(7) 0.9029(4) 0.059(2) Uani 1 1 d . . .
C56 C 0.6000(9) 0.0854(10) 0.9295(6) 0.076(4) Uani 1 1 d . . .
H56 H 0.6474 0.1328 0.9371 0.091 Uiso 1 1 calc R . .
C57 C 0.6120(10) 0.0022(10) 0.9437(5) 0.075(4) Uani 1 1 d . . .
H57 H 0.6675 -0.0193 0.9638 0.090 Uiso 1 1 calc R . .
N58 N 0.5314(7) -0.0452(8) 0.9245(4) 0.070(3) Uani 1 1 d . . .
C59 C 0.5131(10) -0.1392(9) 0.9284(7) 0.092(4) Uani 1 1 d . . .
H59A H 0.4482 -0.1567 0.9109 0.138 Uiso 1 1 calc R . .
H59B H 0.5187 -0.1567 0.9731 0.138 Uiso 1 1 calc R . .
H59C H 0.5601 -0.1681 0.9037 0.138 Uiso 1 1 calc R . .
O61 O 0.3111(4) 0.2338(4) 0.8126(3) 0.0516(18) Uani 1 1 d . . .
N62 N 0.3178(5) 0.2942(5) 0.7662(4) 0.046(2) Uani 1 1 d . . .
C63 C 0.3887(7) 0.3513(7) 0.7699(5) 0.054(3) Uani 1 1 d . . .
H63 H 0.3913 0.3936 0.7371 0.065 Uiso 1 1 calc R . .
C64 C 0.4670(8) 0.3599(8) 0.8186(6) 0.068(3) Uani 1 1 d . . .
N65 N 0.4919(6) 0.2965(6) 0.8585(4) 0.058(2) Uani 1 1 d . . .
C66 C 0.5705(9) 0.3338(10) 0.8929(6) 0.077(4) Uani 1 1 d . . .
H66 H 0.6046 0.3054 0.9258 0.093 Uiso 1 1 calc R . .
C67 C 0.5922(9) 0.4138(9) 0.8744(8) 0.103(5) Uani 1 1 d . . .
H67 H 0.6432 0.4531 0.8915 0.123 Uiso 1 1 calc R . .
N68 N 0.5290(8) 0.4304(7) 0.8263(7) 0.108(4) Uani 1 1 d . . .
C69 C 0.5262(16) 0.5089(12) 0.7902(15) 0.246(17) Uani 1 1 d . . .
H69A H 0.5786 0.5514 0.8055 0.369 Uiso 1 1 calc R . .
H69B H 0.4646 0.5340 0.7955 0.369 Uiso 1 1 calc R . .
H69C H 0.5335 0.4951 0.7449 0.369 Uiso 1 1 calc R . .
O71 O 0.1028(4) 0.2445(4) 0.6268(3) 0.0478(17) Uani 1 1 d . . .
N72 N 0.0967(5) 0.2941(5) 0.5744(4) 0.044(2) Uani 1 1 d . . .
C73 C 0.0147(7) 0.3105(6) 0.5505(4) 0.046(2) Uani 1 1 d . . .
H73 H -0.0441 0.2866 0.5666 0.055 Uiso 1 1 calc R . .
C74 C 0.0192(7) 0.3685(6) 0.4966(5) 0.043(2) Uani 1 1 d . . .
N75 N 0.1010(6) 0.4083(5) 0.4812(4) 0.046(2) Uani 1 1 d . . .
C76 C 0.0818(8) 0.4556(7) 0.4279(5) 0.058(3) Uani 1 1 d . . .
H76 H 0.1274 0.4921 0.4060 0.070 Uiso 1 1 calc R . .
C77 C -0.0114(9) 0.4421(8) 0.4117(6) 0.068(3) Uani 1 1 d . . .
H77 H -0.0436 0.4664 0.3760 0.082 Uiso 1 1 calc R . .
N78 N -0.0528(6) 0.3866(6) 0.4558(4) 0.055(2) Uani 1 1 d . . .
C79 C -0.1536(8) 0.3554(9) 0.4587(6) 0.084(4) Uani 1 1 d . . .
H79A H -0.1900 0.3781 0.4224 0.126 Uiso 1 1 calc R . .
H79B H -0.1789 0.3760 0.4987 0.126 Uiso 1 1 calc R . .
H79C H -0.1598 0.2910 0.4569 0.126 Uiso 1 1 calc R . .
O81 O 0.2135(5) 0.4079(4) 0.6753(3) 0.0550(18) Uani 1 1 d . . .
N82 N 0.2448(6) 0.4284(5) 0.6179(4) 0.051(2) Uani 1 1 d . . .
C83 C 0.3088(7) 0.4932(7) 0.6145(5) 0.049(3) Uani 1 1 d . . .
H83 H 0.3308 0.5292 0.6504 0.058 Uiso 1 1 calc R . .
C84 C 0.3446(7) 0.5063(6) 0.5506(5) 0.044(2) Uani 1 1 d . . .
N85 N 0.3174(5) 0.4523(5) 0.5030(4) 0.047(2) Uani 1 1 d . . .
C86 C 0.3572(7) 0.4871(8) 0.4501(5) 0.057(3) Uani 1 1 d . . .
H86 H 0.3492 0.4620 0.4082 0.068 Uiso 1 1 calc R . .
C87 C 0.4098(8) 0.5623(8) 0.4660(6) 0.066(3) Uani 1 1 d . . .
H87 H 0.4454 0.5992 0.4378 0.079 Uiso 1 1 calc R . .
N88 N 0.4026(6) 0.5757(5) 0.5290(5) 0.056(2) Uani 1 1 d . . .
C89 C 0.4461(9) 0.6484(8) 0.5680(6) 0.078(4) Uani 1 1 d . . .
H89A H 0.4290 0.6402 0.6125 0.118 Uiso 1 1 calc R . .
H89B H 0.4228 0.7035 0.5525 0.118 Uiso 1 1 calc R . .
H89C H 0.5161 0.6508 0.5654 0.118 Uiso 1 1 calc R . .
O91 O 0.3230(4) 0.2581(4) 0.6333(3) 0.0526(18) Uani 1 1 d . . .
N92 N 0.3031(5) 0.2659(5) 0.5697(4) 0.045(2) Uani 1 1 d . . .
C93 C 0.3389(7) 0.2131(7) 0.5304(5) 0.049(3) Uani 1 1 d . . .
H93 H 0.3825 0.1715 0.5434 0.058 Uiso 1 1 calc R . .
C94 C 0.3068(7) 0.2228(7) 0.4653(5) 0.050(3) Uani 1 1 d . . .
N95 N 0.2369(6) 0.2759(5) 0.4512(4) 0.047(2) Uani 1 1 d . . .
C96 C 0.2249(8) 0.2721(8) 0.3863(5) 0.062(3) Uani 1 1 d . . .
H96 H 0.1807 0.3034 0.3617 0.074 Uiso 1 1 calc R . .
C97 C 0.2848(9) 0.2177(9) 0.3627(6) 0.073(4) Uani 1 1 d . . .
H97 H 0.2907 0.2037 0.3187 0.087 Uiso 1 1 calc R . .
N98 N 0.3357(6) 0.1858(6) 0.4121(4) 0.057(2) Uani 1 1 d . . .
C99 C 0.4120(10) 0.1234(9) 0.4079(6) 0.085(4) Uani 1 1 d . . .
H99A H 0.4185 0.1061 0.3632 0.128 Uiso 1 1 calc R . .
H99B H 0.3946 0.0711 0.4328 0.128 Uiso 1 1 calc R . .
H99C H 0.4732 0.1518 0.4251 0.128 Uiso 1 1 calc R . .
O100 O 0.1304(6) -0.0741(5) 0.7627(4) 0.068(2) Uani 1 1 d D . .
H101 H 0.177(7) -0.044(8) 0.783(6) 0.103 Uiso 1 1 d D . .
H102 H 0.168(8) -0.099(8) 0.738(6) 0.103 Uiso 1 1 d D . .
O400 O 0.3537(5) 0.2049(5) 0.9456(3) 0.066(2) Uani 1 1 d . . .
O410 O 0.4808(5) 0.1472(5) 0.7696(4) 0.063(2) Uani 1 1 d . . .
C411 C 0.4279(15) 0.0731(12) 0.7240(8) 0.144(8) Uani 1 1 d . . .
H41A H 0.4644 0.0670 0.6855 0.216 Uiso 1 1 calc R . .
H41B H 0.3632 0.0893 0.7119 0.216 Uiso 1 1 calc R . .
H41C H 0.4233 0.0172 0.7464 0.216 Uiso 1 1 calc R . .
Cl60 Cl -0.3580(2) 0.1504(2) 0.55195(17) 0.0761(9) Uani 1 1 d D . .
O601 O -0.2683(7) 0.1853(7) 0.5309(5) 0.122(4) Uani 1 1 d D . .
O602 O -0.3458(7) 0.1182(7) 0.6137(4) 0.118(4) Uani 1 1 d D . .
O603 O -0.4241(8) 0.2166(7) 0.5525(5) 0.123(4) Uani 1 1 d D . .
O604 O -0.3932(8) 0.0809(7) 0.5101(6) 0.128(4) Uani 1 1 d D . .
Cl70 Cl 0.4809(4) -0.2389(4) 0.7589(3) 0.1518(19) Uani 1 1 d D . .
O701 O 0.4356(15) -0.2949(13) 0.8050(10) 0.274(10) Uiso 1 1 d D . .
O702 O 0.5792(11) -0.2278(13) 0.7766(10) 0.241(9) Uiso 1 1 d D . .
O703 O 0.4380(14) -0.1546(11) 0.7640(10) 0.240(8) Uiso 1 1 d D . .
O704 O 0.468(2) -0.2761(18) 0.6976(10) 0.366(16) Uiso 1 1 d D . .
Cl80 Cl -0.1860(5) 0.5551(3) 0.7587(2) 0.1248(17) Uani 1 1 d D . .
O801 O -0.1610(13) 0.6454(7) 0.7659(7) 0.204(8) Uani 1 1 d D . .
O802 O -0.2187(12) 0.5230(11) 0.8154(5) 0.213(8) Uani 1 1 d D . .
O803 O -0.2543(10) 0.5401(8) 0.7069(5) 0.148(5) Uani 1 1 d D . .
O804 O -0.1025(10) 0.5104(10) 0.7444(8) 0.178(6) Uani 1 1 d D . .
O420 O 0.5072(5) 0.2679(5) 0.6722(4) 0.072(2) Uani 1 1 d . . .
O430 O 0.4101(11) 0.3492(8) 1.0240(6) 0.151(5) Uani 1 1 d . . .

loop_
_atom_site_aniso_label
_atom_site_aniso_U_11
_atom_site_aniso_U_22
_atom_site_aniso_U_33
_atom_site_aniso_U_23
_atom_site_aniso_U_13
_atom_site_aniso_U_12
Ni1 0.0460(8) 0.0508(8) 0.0487(8) 0.0139(6) -0.0021(6) -0.0008(6)
Ni2 0.0451(8) 0.0677(9) 0.0430(8) 0.0134(7) -0.0040(6) -0.0001(7)
Ni3 0.0399(7) 0.0616(9) 0.0412(8) 0.0188(6) -0.0073(6) -0.0026(6)
Ni4 0.0431(8) 0.0736(10) 0.0478(8) 0.0189(7) -0.0081(6) -0.0001(7)
Ni5 0.0405(7) 0.0539(8) 0.0404(7) 0.0168(6) -0.0062(6) -0.0013(6)
Ni6 0.0419(7) 0.0495(8) 0.0413(7) 0.0149(6) -0.0055(6) -0.0007(6)
O1 0.040(4) 0.052(4) 0.040(4) 0.011(3) -0.009(3) -0.004(3)
N2 0.040(5) 0.053(5) 0.046(6) 0.007(4) -0.004(4) 0.007(4)
C3 0.035(5) 0.050(6) 0.050(7) 0.011(5) -0.003(5) 0.007(5)
C4 0.054(7) 0.048(6) 0.047(7) 0.007(6) -0.005(5) 0.012(6)
N5 0.054(5) 0.051(5) 0.060(6) 0.011(5) -0.002(5) 0.002(5)
C6 0.051(7) 0.050(7) 0.073(9) -0.011(6) -0.002(6) 0.003(6)
C7 0.079(8) 0.058(8) 0.065(9) -0.027(6) -0.008(7) 0.006(7)
N8 0.065(6) 0.062(6) 0.053(6) -0.008(5) -0.004(5) 0.015(5)
C9 0.075(8) 0.083(9) 0.051(7) -0.003(6) 0.008(6) 0.017(7)
O11 0.046(4) 0.059(4) 0.055(4) 0.023(4) -0.002(3) -0.005(4)
N12 0.040(5) 0.052(5) 0.046(5) 0.007(4) -0.008(4) -0.007(4)
C13 0.040(6) 0.047(6) 0.047(6) 0.003(5) -0.014(5) 0.003(5)
C14 0.046(6) 0.042(6) 0.057(7) 0.004(5) -0.003(5) 0.005(6)
N15 0.055(5) 0.049(5) 0.046(5) 0.007(4) -0.005(4) -0.004(5)
C16 0.073(9) 0.063(8) 0.068(8) 0.031(6) -0.014(7) -0.005(7)
C17 0.064(8) 0.074(8) 0.066(8) 0.028(7) 0.010(6) -0.005(7)
N18 0.036(5) 0.066(6) 0.061(6) 0.009(5) 0.007(4) -0.012(5)
C19 0.061(8) 0.091(9) 0.074(9) 0.008(7) 0.011(6) -0.009(7)
O21 0.043(4) 0.061(4) 0.043(4) 0.012(3) -0.001(3) 0.000(3)
N22 0.047(5) 0.063(6) 0.039(5) 0.015(4) -0.012(4) -0.008(4)
C23 0.050(6) 0.061(7) 0.043(6) 0.019(6) -0.011(5) -0.012(5)
C24 0.046(6) 0.086(9) 0.037(6) 0.021(6) -0.004(5) -0.012(6)
N25 0.050(5) 0.081(7) 0.039(5) 0.012(5) 0.001(4) 0.005(5)
C26 0.060(8) 0.103(11) 0.050(8) -0.005(7) -0.006(6) -0.002(7)
C27 0.064(8) 0.120(12) 0.040(7) 0.006(8) 0.002(6) -0.023(8)
N28 0.058(6) 0.084(7) 0.045(6) 0.018(6) -0.007(5) -0.012(5)
C29 0.067(8) 0.094(10) 0.070(8) 0.048(7) -0.007(6) -0.015(7)
O31 0.036(4) 0.061(4) 0.044(4) 0.015(3) 0.000(3) 0.004(3)
N32 0.043(5) 0.048(5) 0.046(5) 0.004(4) 0.004(4) -0.003(4)
C33 0.046(6) 0.050(6) 0.042(6) 0.022(5) -0.011(5) -0.001(5)
C34 0.046(6) 0.053(6) 0.035(6) 0.014(5) -0.003(5) -0.001(5)
N35 0.047(5) 0.067(6) 0.044(5) 0.012(4) -0.001(4) 0.008(4)
C36 0.047(7) 0.080(8) 0.044(7) 0.003(6) 0.003(5) 0.002(6)
C37 0.035(6) 0.091(9) 0.069(8) 0.015(7) 0.001(6) -0.004(6)
N38 0.046(5) 0.058(5) 0.054(5) 0.015(4) -0.013(5) 0.008(4)
C39 0.047(6) 0.080(8) 0.072(8) 0.020(7) -0.009(6) 0.011(6)
O41 0.049(4) 0.080(5) 0.040(4) 0.017(4) -0.008(3) 0.004(4)
N42 0.055(6) 0.062(6) 0.046(6) 0.021(5) -0.016(5) -0.016(5)
C43 0.062(8) 0.078(9) 0.050(8) 0.004(7) -0.009(6) -0.013(7)
C44 0.092(11) 0.074(9) 0.047(8) -0.012(7) 0.001(8) -0.005(8)
N45 0.069(7) 0.072(7) 0.069(7) 0.007(5) -0.001(6) 0.010(6)
C46 0.102(11) 0.091(10) 0.093(12) -0.004(9) 0.004(9) 0.030(9)
C47 0.124(14) 0.078(10) 0.091(12) -0.018(9) 0.016(10) 0.011(10)
N48 0.117(11) 0.096(9) 0.071(9) -0.008(7) -0.013(8) 0.000(8)
C49 0.152(15) 0.135(14) 0.067(10) -0.022(9) -0.001(10) -0.012(12)
O51 0.050(4) 0.064(5) 0.064(5) 0.029(4) -0.013(4) 0.003(4)
N52 0.048(6) 0.066(6) 0.050(5) 0.023(5) -0.007(4) 0.003(5)
C53 0.064(8) 0.064(8) 0.047(7) 0.008(6) -0.008(6) 0.003(6)
C54 0.057(7) 0.098(10) 0.042(7) 0.028(6) -0.010(6) 0.025(8)
N55 0.040(5) 0.085(7) 0.055(6) 0.023(5) -0.003(4) 0.010(5)
C56 0.056(8) 0.112(12) 0.060(8) 0.009(8) -0.002(6) 0.006(8)
C57 0.074(9) 0.114(12) 0.039(7) 0.015(7) -0.017(6) 0.031(9)
N58 0.066(7) 0.098(9) 0.049(6) 0.013(6) -0.010(5) 0.022(7)
C59 0.101(11) 0.095(11) 0.084(10) 0.010(8) -0.029(8) 0.047(9)
O61 0.043(4) 0.067(5) 0.043(4) 0.019(4) -0.010(3) -0.003(3)
N62 0.034(5) 0.049(5) 0.053(5) 0.014(4) -0.005(4) -0.002(4)
C63 0.048(6) 0.045(6) 0.068(7) 0.016(5) -0.002(5) -0.004(6)
C64 0.058(7) 0.071(8) 0.071(8) 0.000(7) -0.017(6) -0.005(7)
N65 0.038(5) 0.081(7) 0.054(6) 0.004(5) -0.010(4) -0.012(5)
C66 0.065(8) 0.093(11) 0.074(9) 0.003(8) -0.018(7) 0.017(8)
C67 0.068(9) 0.061(9) 0.171(16) -0.004(9) -0.065(10) -0.009(7)
N68 0.082(8) 0.068(8) 0.165(12) 0.034(8) -0.055(8) -0.019(7)
C69 0.18(2) 0.095(13) 0.44(4) 0.12(2) -0.19(2) -0.069(14)
O71 0.039(4) 0.059(4) 0.045(4) 0.024(3) -0.005(3) -0.003(3)
N72 0.033(5) 0.050(5) 0.048(5) 0.017(4) -0.009(4) -0.003(4)
C73 0.044(6) 0.049(6) 0.043(6) 0.002(5) -0.006(5) -0.001(5)
C74 0.036(6) 0.044(6) 0.050(6) 0.013(5) -0.012(5) 0.007(5)
N75 0.043(5) 0.050(5) 0.044(5) 0.015(4) -0.010(4) 0.005(4)
C76 0.057(7) 0.065(7) 0.053(7) 0.030(6) 0.001(6) 0.008(6)
C77 0.070(8) 0.071(8) 0.064(8) 0.023(6) -0.019(6) 0.013(7)
N78 0.050(5) 0.062(6) 0.053(6) 0.013(5) -0.012(4) 0.008(5)
C79 0.054(8) 0.103(10) 0.092(10) 0.044(8) -0.026(7) -0.007(7)
O81 0.062(4) 0.064(5) 0.039(4) 0.012(3) 0.006(3) 0.005(4)
N82 0.050(5) 0.048(5) 0.053(6) 0.019(4) -0.003(4) -0.003(5)
C83 0.053(6) 0.049(7) 0.044(6) -0.001(5) -0.013(5) 0.018(6)
C84 0.040(6) 0.044(6) 0.049(7) 0.008(5) -0.002(5) 0.011(5)
N85 0.043(5) 0.049(5) 0.048(5) 0.013(5) -0.001(4) -0.003(4)
C86 0.045(6) 0.072(8) 0.054(7) 0.023(6) 0.002(5) 0.006(6)
C87 0.061(7) 0.062(8) 0.072(9) 0.017(7) -0.002(6) -0.004(7)
N88 0.056(6) 0.044(5) 0.066(7) 0.011(5) -0.015(5) -0.010(5)
C89 0.076(8) 0.067(8) 0.091(10) 0.019(7) -0.003(7) -0.005(7)
O91 0.042(4) 0.065(5) 0.051(4) 0.021(3) -0.008(3) 0.002(3)
N92 0.037(5) 0.056(5) 0.039(5) 0.016(4) -0.010(4) -0.009(4)
C93 0.051(6) 0.049(6) 0.047(7) 0.005(5) 0.012(5) 0.010(5)
C94 0.042(6) 0.063(7) 0.043(7) 0.008(6) -0.003(5) 0.000(6)
N95 0.055(5) 0.053(5) 0.033(5) 0.000(4) 0.000(4) 0.000(5)
C96 0.056(7) 0.085(9) 0.043(7) 0.009(6) -0.006(6) -0.001(7)
C97 0.069(8) 0.111(11) 0.035(7) -0.002(7) -0.011(6) -0.006(8)
N98 0.061(6) 0.058(6) 0.051(6) 0.002(5) -0.001(5) -0.005(5)
C99 0.100(10) 0.089(10) 0.068(9) -0.008(7) -0.004(7) 0.019(9)
O100 0.072(6) 0.059(5) 0.074(6) 0.024(4) -0.010(4) 0.010(4)
O400 0.053(4) 0.103(6) 0.040(4) 0.014(4) -0.004(3) 0.003(4)
O410 0.057(4) 0.073(5) 0.060(5) 0.005(4) 0.005(4) 0.007(4)
C411 0.21(2) 0.144(16) 0.101(13) 0.056(12) 0.068(14) 0.106(16)
Cl60 0.068(2) 0.080(2) 0.081(2) 0.0100(19) 0.0020(17) 0.0094(19)
O601 0.095(7) 0.123(8) 0.142(9) -0.006(7) 0.040(7) -0.031(6)
O602 0.103(7) 0.155(10) 0.095(8) 0.048(7) -0.015(6) 0.012(7)
O603 0.149(9) 0.135(9) 0.098(8) 0.018(6) 0.026(7) 0.083(8)
O604 0.114(8) 0.114(8) 0.149(10) -0.006(8) -0.038(7) -0.007(7)
Cl70 0.156(5) 0.169(5) 0.131(4) 0.026(4) 0.015(4) 0.009(4)
Cl80 0.200(5) 0.095(3) 0.074(3) 0.011(2) -0.031(3) -0.007(3)
O801 0.33(2) 0.102(10) 0.172(14) 0.000(9) -0.102(14) -0.018(11)
O802 0.265(18) 0.295(19) 0.062(7) 0.070(10) -0.022(9) -0.094(15)
O803 0.214(14) 0.146(10) 0.081(8) 0.006(7) -0.049(8) 0.028(9)
O804 0.174(14) 0.150(13) 0.206(17) -0.011(11) -0.040(12) 0.007(11)
O420 0.051(4) 0.103(6) 0.061(5) 0.006(4) -0.007(4) 0.002(4)
O430 0.213(14) 0.118(9) 0.118(9) -0.008(7) 0.015(9) -0.001(9)

loop_
_atom_type_symbol
_atom_type_description
_atom_type_scat_dispersion_real
_atom_type_scat_dispersion_imag
_atom_type_scat_source
C C 0.0033 0.0016 'International Tables Vol C Tables 4.2.6.8 and 6.1.1.4'
H H 0.0000 0.0000 'International Tables Vol C Tables 4.2.6.8 and 6.1.1.4'
N N 0.0061 0.0033 'International Tables Vol C Tables 4.2.6.8 and 6.1.1.4'
O O 0.0106 0.0060 'International Tables Vol C Tables 4.2.6.8 and 6.1.1.4'
Cl Cl 0.1484 0.1585 'International Tables Vol C Tables 4.2.6.8 and 6.1.1.4'
Ni Ni 0.3393 1.1124 'International Tables Vol C Tables 4.2.6.8 and 6.1.1.4'

loop_
_geom_angle_atom_site_label_1
_geom_angle_atom_site_label_2
_geom_angle_atom_site_label_3
_geom_angle
_geom_angle_site_symmetry_1
_geom_angle_site_symmetry_3
_geom_angle_publ_flag
O21 Ni1 N5 163.7(3) . . ?
O21 Ni1 O100 85.7(3) . . ?
N5 Ni1 O100 96.1(3) . . ?
O21 Ni1 N15 95.9(3) . . ?
N5 Ni1 N15 100.0(3) . . ?
O100 Ni1 N15 97.4(3) . . ?
O21 Ni1 N2 83.4(3) . . ?
N5 Ni1 N2 80.3(3) . . ?
O100 Ni1 N2 91.2(3) . . ?
N15 Ni1 N2 171.4(3) . . ?
O21 Ni1 N12 88.7(3) . . ?
N5 Ni1 N12 90.9(3) . . ?
O100 Ni1 N12 172.0(3) . . ?
N15 Ni1 N12 77.6(3) . . ?
N2 Ni1 N12 93.8(3) . . ?
N35 Ni2 N42 164.6(3) . . ?
N35 Ni2 N22 101.5(3) . . ?
N42 Ni2 N22 88.0(4) . . ?
N35 Ni2 N45 94.9(4) . . ?
N42 Ni2 N45 78.8(4) . . ?
N22 Ni2 N45 159.6(3) . . ?
N35 Ni2 N32 78.3(3) . . ?
N42 Ni2 N32 90.0(3) . . ?
N22 Ni2 N32 88.9(3) . . ?
N45 Ni2 N32 106.3(3) . . ?
N35 Ni2 N25 99.2(3) . . ?
N42 Ni2 N25 94.6(3) . . ?
N22 Ni2 N25 77.5(4) . . ?
N45 Ni2 N25 88.1(4) . . ?
N32 Ni2 N25 165.4(4) . . ?
O1 Ni3 O61 84.8(3) . . ?
O1 Ni3 O21 87.7(3) . . ?
O61 Ni3 O21 172.3(3) . . ?
O1 Ni3 O51 93.6(3) . . ?
O61 Ni3 O51 93.5(3) . . ?
O21 Ni3 O51 85.4(3) . . ?
O1 Ni3 O41 172.4(3) . . ?
O61 Ni3 O41 87.9(3) . . ?
O21 Ni3 O41 99.7(3) . . ?
O51 Ni3 O41 89.0(3) . . ?
O1 Ni3 O31 83.1(2) . . ?
O61 Ni3 O31 85.6(2) . . ?
O21 Ni3 O31 95.1(2) . . ?
O51 Ni3 O31 176.6(3) . . ?
O41 Ni3 O31 94.2(3) . . ?
N65 Ni4 O61 86.4(3) . . ?
N65 Ni4 N55 106.1(4) . . ?
O61 Ni4 N55 167.5(3) . . ?
N65 Ni4 N52 174.4(4) . . ?
O61 Ni4 N52 88.0(3) . . ?
N55 Ni4 N52 79.5(4) . . ?
N65 Ni4 O400 92.6(3) . . ?
O61 Ni4 O400 87.7(3) . . ?
N55 Ni4 O400 92.7(3) . . ?
N52 Ni4 O400 86.3(3) . . ?
N65 Ni4 O410 88.8(3) . . ?
O61 Ni4 O410 91.0(3) . . ?
N55 Ni4 O410 88.2(3) . . ?
N52 Ni4 O410 92.2(3) . . ?
O400 Ni4 O410 178.0(3) . . ?
O81 Ni5 O71 94.0(3) . . ?
O81 Ni5 O91 94.6(3) . . ?
O71 Ni5 O91 97.1(3) . . ?
O81 Ni5 O1 175.8(3) . . ?
O71 Ni5 O1 86.9(2) . . ?
O91 Ni5 O1 89.3(3) . . ?
O81 Ni5 N62 93.9(3) . . ?
O71 Ni5 N62 171.1(3) . . ?
O91 Ni5 N62 86.6(3) . . ?
O1 Ni5 N62 85.0(3) . . ?
O81 Ni5 O31 95.7(3) . . ?
O71 Ni5 O31 96.9(2) . . ?
O91 Ni5 O31 162.0(2) . . ?
O1 Ni5 O31 80.1(2) . . ?
N62 Ni5 O31 78.1(3) . . ?
N92 Ni6 N85 100.6(3) . . ?
N92 Ni6 N72 90.9(3) . . ?
N85 Ni6 N72 161.8(3) . . ?
N92 Ni6 N75 160.5(3) . . ?
N85 Ni6 N75 94.3(3) . . ?
N72 Ni6 N75 78.1(3) . . ?
N92 Ni6 N82 86.4(3) . . ?
N85 Ni6 N82 79.1(3) . . ?
N72 Ni6 N82 87.6(3) . . ?
N75 Ni6 N82 108.9(3) . . ?
N92 Ni6 N95 77.8(3) . . ?
N85 Ni6 N95 91.6(3) . . ?
N72 Ni6 N95 104.7(3) . . ?
N75 Ni6 N95 89.3(3) . . ?
N82 Ni6 N95 160.0(3) . . ?
N2 O1 Ni3 118.6(5) . . ?
N2 O1 Ni5 123.1(5) . . ?
Ni3 O1 Ni5 96.5(3) . . ?
C3 N2 O1 119.9(8) . . ?
C3 N2 Ni1 113.8(7) . . ?
O1 N2 Ni1 126.3(6) . . ?
N2 C3 C4 116.8(9) . . ?
N8 C4 N5 111.1(9) . . ?
N8 C4 C3 129.5(10) . . ?
N5 C4 C3 119.3(10) . . ?
C6 N5 C4 103.6(9) . . ?
C6 N5 Ni1 146.8(8) . . ?
C4 N5 Ni1 109.1(7) . . ?
C7 C6 N5 112.4(10) . . ?
C6 C7 N8 106.4(10) . . ?
C4 N8 C7 106.5(9) . . ?
C4 N8 C9 125.5(9) . . ?
C7 N8 C9 128.0(10) . . ?
C13 N12 O11 114.6(8) . . ?
C13 N12 Ni1 113.6(6) . . ?
O11 N12 Ni1 131.8(6) . . ?
N12 C13 C14 115.7(9) . . ?
N15 C14 N18 111.0(9) . . ?
N15 C14 C13 120.2(9) . . ?
N18 C14 C13 128.8(10) . . ?
C14 N15 C16 106.2(9) . . ?
C14 N15 Ni1 111.3(6) . . ?
C16 N15 Ni1 140.3(8) . . ?
C17 C16 N15 107.6(10) . . ?
N18 C17 C16 108.7(10) . . ?
C17 N18 C14 106.5(9) . . ?
C17 N18 C19 127.5(9) . . ?
C14 N18 C19 125.9(9) . . ?
N22 O21 Ni3 110.7(5) . . ?
N22 O21 Ni1 128.6(5) . . ?
Ni3 O21 Ni1 120.7(3) . . ?
C23 N22 O21 119.1(9) . . ?
C23 N22 Ni2 117.6(8) . . ?
O21 N22 Ni2 122.3(6) . . ?
N22 C23 C24 113.1(10) . . ?
N25 C24 N28 110.6(11) . . ?
N25 C24 C23 122.3(9) . . ?
N28 C24 C23 126.5(12) . . ?
C24 N25 C26 106.6(10) . . ?
C24 N25 Ni2 109.4(7) . . ?
C26 N25 Ni2 143.4(9) . . ?
C27 C26 N25 108.6(12) . . ?
C26 C27 N28 108.1(11) . . ?
C27 N28 C24 106.0(11) . . ?
C27 N28 C29 127.8(10) . . ?
C24 N28 C29 126.2(11) . . ?
N32 O31 Ni3 109.5(5) . . ?
N32 O31 Ni5 133.9(5) . . ?
Ni3 O31 Ni5 90.2(2) . . ?
C33 N32 O31 121.5(8) . . ?
C33 N32 Ni2 114.4(6) . . ?
O31 N32 Ni2 124.1(6) . . ?
N32 C33 C34 114.6(8) . . ?
N35 C34 N38 110.2(8) . . ?
N35 C34 C33 120.5(9) . . ?
N38 C34 C33 129.3(8) . . ?
C34 N35 C36 105.9(8) . . ?
C34 N35 Ni2 111.8(6) . . ?
C36 N35 Ni2 142.2(7) . . ?
C37 C36 N35 108.9(9) . . ?
C36 C37 N38 107.9(9) . . ?
C34 N38 C37 107.1(8) . . ?
C34 N38 C39 126.4(8) . . ?
C37 N38 C39 126.2(9) . . ?
N42 O41 Ni3 115.4(6) . . ?
C43 N42 O41 119.6(9) . . ?
C43 N42 Ni2 115.3(9) . . ?
O41 N42 Ni2 125.0(7) . . ?
N42 C43 C44 113.9(11) . . ?
N48 C44 N45 108.4(13) . . ?
N48 C44 C43 130.0(14) . . ?
N45 C44 C43 121.5(12) . . ?
C44 N45 C46 109.1(12) . . ?
C44 N45 Ni2 107.3(9) . . ?
C46 N45 Ni2 137.8(10) . . ?
N45 C46 C47 106.0(14) . . ?
N48 C47 C46 107.3(13) . . ?
C44 N48 C47 109.1(12) . . ?
C44 N48 C49 126.2(15) . . ?
C47 N48 C49 124.5(15) . . ?
N52 O51 Ni3 114.8(6) . . ?
C53 N52 O51 119.6(9) . . ?
C53 N52 Ni4 114.5(7) . . ?
O51 N52 Ni4 125.9(6) . . ?
N52 C53 C54 114.1(11) . . ?
N55 C54 N58 111.0(10) . . ?
N55 C54 C53 122.7(10) . . ?
N58 C54 C53 126.3(13) . . ?
C54 N55 C56 104.6(10) . . ?
C54 N55 Ni4 108.8(7) . . ?
C56 N55 Ni4 146.4(10) . . ?
C57 C56 N55 111.2(12) . . ?
C56 C57 N58 107.1(11) . . ?
C57 N58 C54 106.1(11) . . ?
C57 N58 C59 126.5(11) . . ?
C54 N58 C59 127.4(11) . . ?
N62 O61 Ni4 127.6(5) . . ?
N62 O61 Ni3 112.4(5) . . ?
Ni4 O61 Ni3 115.6(3) . . ?
C63 N62 O61 117.7(8) . . ?
C63 N62 Ni5 126.8(7) . . ?
O61 N62 Ni5 115.4(5) . . ?
N62 C63 C64 127.8(10) . . ?
N68 C64 N65 110.1(10) . . ?
N68 C64 C63 124.1(11) . . ?
N65 C64 C63 125.6(10) . . ?
C64 N65 C66 104.3(10) . . ?
C64 N65 Ni4 122.2(7) . . ?
C66 N65 Ni4 133.5(9) . . ?
C67 C66 N65 110.6(11) . . ?
C66 C67 N68 107.5(11) . . ?
C64 N68 C67 107.4(11) . . ?
C64 N68 C69 125.1(12) . . ?
C67 N68 C69 127.5(12) . . ?
N72 O71 Ni5 117.3(5) . . ?
C73 N72 O71 120.1(7) . . ?
C73 N72 Ni6 115.9(6) . . ?
O71 N72 Ni6 123.8(5) . . ?
N72 C73 C74 114.0(9) . . ?
N75 C74 N78 111.6(8) . . ?
N75 C74 C73 120.7(8) . . ?
N78 C74 C73 127.7(9) . . ?
C74 N75 C76 106.5(8) . . ?
C74 N75 Ni6 110.4(6) . . ?
C76 N75 Ni6 141.0(7) . . ?
C77 C76 N75 108.6(9) . . ?
C76 C77 N78 107.8(9) . . ?
C74 N78 C77 105.5(8) . . ?
C74 N78 C79 126.9(9) . . ?
C77 N78 C79 127.6(9) . . ?
N82 O81 Ni5 112.4(6) . . ?
C83 N82 O81 117.7(8) . . ?
C83 N82 Ni6 114.7(7) . . ?
O81 N82 Ni6 127.1(6) . . ?
N82 C83 C84 113.9(9) . . ?
N85 C84 N88 109.8(9) . . ?
N85 C84 C83 121.6(9) . . ?
N88 C84 C83 128.3(10) . . ?
C84 N85 C86 106.6(8) . . ?
C84 N85 Ni6 110.6(6) . . ?
C86 N85 Ni6 142.0(8) . . ?
C87 C86 N85 109.6(11) . . ?
N88 C87 C86 107.2(10) . . ?
C87 N88 C84 106.8(9) . . ?
C87 N88 C89 127.7(10) . . ?
C84 N88 C89 125.6(10) . . ?
N92 O91 Ni5 116.1(5) . . ?
C93 N92 O91 118.8(8) . . ?
C93 N92 Ni6 117.3(7) . . ?
O91 N92 Ni6 123.8(7) . . ?
N92 C93 C94 113.8(10) . . ?
N98 C94 N95 110.3(9) . . ?
N98 C94 C93 129.9(11) . . ?
N95 C94 C93 119.8(10) . . ?
C94 N95 C96 105.3(9) . . ?
C94 N95 Ni6 109.5(7) . . ?
C96 N95 Ni6 142.2(8) . . ?
C97 C96 N95 109.4(10) . . ?
C96 C97 N98 108.0(11) . . ?
C94 N98 C97 107.0(10) . . ?
C94 N98 C99 126.4(10) . . ?
C97 N98 C99 126.5(11) . . ?
C411 O410 Ni4 119.0(7) . . ?
O602 Cl60 O604 109.3(7) . . ?
O602 Cl60 O601 109.3(7) . . ?
O604 Cl60 O601 108.5(7) . . ?
O602 Cl60 O603 109.3(6) . . ?
O604 Cl60 O603 110.0(7) . . ?
O601 Cl60 O603 110.3(7) . . ?
O704 Cl70 O702 110.1(14) . . ?
O704 Cl70 O701 110.8(15) . . ?
O702 Cl70 O701 107.5(13) . . ?
O704 Cl70 O703 112.2(14) . . ?
O702 Cl70 O703 109.9(12) . . ?
O701 Cl70 O703 106.1(12) . . ?
O802 Cl80 O801 109.2(10) . . ?
O802 Cl80 O803 112.9(9) . . ?
O801 Cl80 O803 109.4(8) . . ?
O802 Cl80 O804 107.3(10) . . ?
O801 Cl80 O804 109.8(11) . . ?
O803 Cl80 O804 108.1(9) . . ?

loop_
_geom_bond_atom_site_label_1
_geom_bond_atom_site_label_2
_geom_bond_distance
_geom_bond_site_symmetry_2
_geom_bond_publ_flag
Ni1 O21 2.037(7) . ?
Ni1 N5 2.069(9) . ?
Ni1 O100 2.077(8) . ?
Ni1 N15 2.077(8) . ?
Ni1 N2 2.081(8) . ?
Ni1 N12 2.157(8) . ?
Ni2 N35 2.055(8) . ?
Ni2 N42 2.070(9) . ?
Ni2 N22 2.075(9) . ?
Ni2 N45 2.100(11) . ?
Ni2 N32 2.120(8) . ?
Ni2 N25 2.127(8) . ?
Ni3 O1 2.021(6) . ?
Ni3 O61 2.022(6) . ?
Ni3 O21 2.036(6) . ?
Ni3 O51 2.038(7) . ?
Ni3 O41 2.040(7) . ?
Ni3 O31 2.121(6) . ?
Ni4 N65 2.016(9) . ?
Ni4 O61 2.017(6) . ?
Ni4 N55 2.082(9) . ?
Ni4 N52 2.087(8) . ?
Ni4 O400 2.124(7) . ?
Ni4 O410 2.145(8) . ?
Ni5 O81 2.023(7) . ?
Ni5 O71 2.045(6) . ?
Ni5 O91 2.047(7) . ?
Ni5 O1 2.073(6) . ?
Ni5 N62 2.087(8) . ?
Ni5 O31 2.192(6) . ?
Ni6 N92 2.060(8) . ?
Ni6 N85 2.079(7) . ?
Ni6 N72 2.088(7) . ?
Ni6 N75 2.096(7) . ?
Ni6 N82 2.112(9) . ?
Ni6 N95 2.114(8) . ?
O1 N2 1.338(10) . ?
N2 C3 1.278(12) . ?
C3 C4 1.424(14) . ?
C4 N8 1.336(13) . ?
C4 N5 1.375(12) . ?
N5 C6 1.354(13) . ?
C6 C7 1.325(15) . ?
C7 N8 1.391(14) . ?
N8 C9 1.455(13) . ?
O11 N12 1.357(9) . ?
N12 C13 1.268(11) . ?
C13 C14 1.433(13) . ?
C14 N15 1.326(12) . ?
C14 N18 1.359(12) . ?
N15 C16 1.393(13) . ?
C16 C17 1.357(15) . ?
C17 N18 1.353(13) . ?
N18 C19 1.447(14) . ?
O21 N22 1.351(10) . ?
N22 C23 1.282(12) . ?
C23 C24 1.420(15) . ?
C24 N25 1.319(14) . ?
C24 N28 1.378(13) . ?
N25 C26 1.379(14) . ?
C26 C27 1.353(17) . ?
C27 N28 1.363(15) . ?
N28 C29 1.446(15) . ?
O31 N32 1.353(9) . ?
N32 C33 1.289(11) . ?
C33 C34 1.424(13) . ?
C34 N35 1.331(11) . ?
C34 N38 1.338(12) . ?
N35 C36 1.374(12) . ?
C36 C37 1.328(14) . ?
C37 N38 1.356(13) . ?
N38 C39 1.445(13) . ?
O41 N42 1.325(11) . ?
N42 C43 1.289(14) . ?
C43 C44 1.414(17) . ?
C44 N48 1.321(16) . ?
C44 N45 1.347(15) . ?
N45 C46 1.364(16) . ?
C46 C47 1.383(19) . ?
C47 N48 1.365(18) . ?
N48 C49 1.500(18) . ?
O51 N52 1.335(10) . ?
N52 C53 1.279(13) . ?
C53 C54 1.434(15) . ?
C54 N55 1.312(14) . ?
C54 N58 1.372(14) . ?
N55 C56 1.350(14) . ?
C56 C57 1.331(17) . ?
C57 N58 1.335(15) . ?
N58 C59 1.443(16) . ?
O61 N62 1.352(9) . ?
N62 C63 1.267(11) . ?
C63 C64 1.461(15) . ?
C64 N68 1.332(14) . ?
C64 N65 1.345(14) . ?
N65 C66 1.369(14) . ?
C66 C67 1.304(17) . ?
C67 N68 1.351(16) . ?
N68 C69 1.428(19) . ?
O71 N72 1.347(9) . ?
N72 C73 1.276(11) . ?
C73 C74 1.444(13) . ?
C74 N75 1.307(11) . ?
C74 N78 1.341(11) . ?
N75 C76 1.368(12) . ?
C76 C77 1.333(14) . ?
C77 N78 1.378(13) . ?
N78 C79 1.457(13) . ?
O81 N82 1.330(10) . ?
N82 C83 1.285(12) . ?
C83 C84 1.461(14) . ?
C84 N85 1.309(12) . ?
C84 N88 1.377(12) . ?
N85 C86 1.357(12) . ?
C86 C87 1.345(15) . ?
C87 N88 1.342(14) . ?
N88 C89 1.448(14) . ?
O91 N92 1.358(9) . ?
N92 C93 1.287(12) . ?
C93 C94 1.429(14) . ?
C94 N98 1.334(13) . ?
C94 N95 1.344(12) . ?
N95 C96 1.362(12) . ?
C96 C97 1.329(16) . ?
C97 N98 1.351(14) . ?
N98 C99 1.489(15) . ?
O410 C411 1.59(2) . ?
Cl60 O602 1.400(9) . ?
Cl60 O604 1.412(10) . ?
Cl60 O601 1.415(8) . ?
Cl60 O603 1.422(9) . ?
Cl70 O704 1.395(16) . ?
Cl70 O702 1.404(14) . ?
Cl70 O701 1.433(15) . ?
Cl70 O703 1.467(14) . ?
Cl80 O802 1.374(10) . ?
Cl80 O801 1.400(11) . ?
Cl80 O803 1.419(10) . ?
Cl80 O804 1.438(13) . ?

loop_
_platon_squeeze_void_nr
_platon_squeeze_void_average_x
_platon_squeeze_void_average_y
_platon_squeeze_void_average_z
_platon_squeeze_void_volume
_platon_squeeze_void_count_electrons
_platon_squeeze_void_content
1 -0.226 0.346 0.192 332 34 ' '
2 0.225 0.654 0.807 330 33 ' '
3 0.260 0.288 0.112 26 11 ' '
4 0.740 0.712 0.888 26 11 ' '
